data_4031496
loop_
_publ_author_name
'Small, R.W.H.'
'Banister, A.J.'
'Hauptman, Z.V.'

_publ_section_title
;
 Tetrasulphur dinitride, its preparation, crystal structure and
 solid-state decomposition to give Poly(sulphur nitride)
;
_journal_name_full
;
Journal of the Chemical Society. Dalton Transactions, Inorganic Chemistry 
(1972-)
;
_journal_page_first 2188
_journal_page_last 2191
_journal_volume 1981
_journal_year 1981
_chemical_formula_sum 'N2 S4'
_chemical_name_systematic 'S4 N2'
_space_group_IT_number 102
_symmetry_space_group_name_Hall 'P 4n -2n'
_symmetry_space_group_name_H-M 'P 42 n m'
_cell_angle_alpha 90
_cell_angle_beta 90
_cell_angle_gamma 90
_cell_formula_units_Z 4
_cell_length_a 11.25
_cell_length_b 11.25
_cell_length_c 3.836
_cell_volume 485.494
_citation_journal_id_ASTM JCDTBI
_cod_data_source_file Small_JCDTBI_1981_842.cif
_cod_data_source_block N2S4
_cod_original_cell_volume 485.4937
_cod_database_code 4031496

loop_
_symmetry_equiv_pos_as_xyz
x,y,z
-y+1/2,x+1/2,z+1/2
-x,-y,z
y+1/2,-x+1/2,z+1/2
-x+1/2,y+1/2,z+1/2
-y,-x,z
x+1/2,-y+1/2,z+1/2
y,x,z

loop_
_atom_site_label
_atom_site_type_symbol
_atom_site_fract_x
_atom_site_fract_y
_atom_site_fract_z
_atom_site_occupancy
_atom_site_U_iso_or_equiv
S2 S 0.32 0.32 0.1525 1 0.0
S1 S 0.1115 0.1115 0.1 1 0.0
S3 S 0.353 0.1505 0.3278 1 0.0
N1 N 0.2425 0.0707 0.1616 1 0.0
